data_2019274
loop_
_publ_author_name
'Hennings, Erik'
'Schmidt, Horst'
'Voigt, Wolfgang'

_publ_section_title
;
 Crystal structures of hydrates of simple inorganic salts. I. Water-rich
 magnesium halide hydrates MgCl~2~&#x00B7;8H~2~O, MgCl~2~&#x00B7;12H~2~O,
 MgBr~2~&#x00B7;6H~2~O, MgBr~2~&#x00B7;9H~2~O, MgI~2~&#x00B7;8H~2~O and
 MgI~2~&#x00B7;9H~2~O
;
_journal_coeditor_code QS3030
_journal_issue 11
_journal_name_full 'Acta Crystallographica Section C'
_journal_page_first 1292
_journal_page_last 1300
_journal_paper_doi 10.1107/S0108270113028138
_journal_volume 69
_journal_year 2013
_chemical_formula_iupac 'Mg Br2 , 6H2 O'
_chemical_formula_moiety 'Mg Br2, 6(H2 O)'
_chemical_formula_sum 'Br2 H12 Mg O6'
_chemical_formula_weight 292.21
_chemical_name_common 'magnesium bromide hexahydrate'
_chemical_name_systematic
;
Magnesium dibromide hexahydrate
;
_space_group_crystal_system monoclinic
_space_group_IT_number 12
_space_group_name_Hall '-C 2y'
_space_group_name_H-M_alt 'C 1 2/m 1'
_symmetry_space_group_name_Hall '-C 2y'
_symmetry_space_group_name_H-M 'C 1 2/m 1'
_atom_sites_solution_hydrogens difmap
_audit_creation_method SHELXL-2012
_cell_angle_alpha 90
_cell_angle_beta 93.025(12)
_cell_angle_gamma 90
_cell_formula_units_Z 2
_cell_length_a 10.2299(16)
_cell_length_b 7.2642(9)
_cell_length_c 6.1964(9)
_cell_measurement_reflns_used 4549
_cell_measurement_temperature 150
_cell_measurement_theta_max 29.62
_cell_measurement_theta_min 2.78
_cell_volume 459.83(11)
_computing_cell_refinement 'X-AREA (Stoe & Cie, 2009)'
_computing_data_collection 'X-AREA (Stoe & Cie, 2009)'
_computing_data_reduction 'X-RED (Stoe & Cie, 2009)'
_computing_molecular_graphics 'DIAMOND (Brandenburg, 2006)'
_computing_publication_material 'publCIF (Westrip, 2010)'
_computing_structure_refinement 'SHELXL2012 (Sheldrick, 2008)'
_computing_structure_solution 'SHELXS97 (Sheldrick, 2008)'
_diffrn_ambient_temperature 150
_diffrn_detector_area_resol_mean 6.67
_diffrn_measured_fraction_theta_full 0.967
_diffrn_measured_fraction_theta_max 0.967
_diffrn_measurement_device_type 'Stoe IPDS 2'
_diffrn_measurement_method 'rotation method'
_diffrn_radiation_monochromator graphite
_diffrn_radiation_source 'fine-focus sealed tube'
_diffrn_radiation_type MoK\a
_diffrn_radiation_wavelength 0.71073
_diffrn_reflns_av_R_equivalents 0.0841
_diffrn_reflns_limit_h_max 14
_diffrn_reflns_limit_h_min -13
_diffrn_reflns_limit_k_max 10
_diffrn_reflns_limit_k_min -10
_diffrn_reflns_limit_l_max 8
_diffrn_reflns_limit_l_min -8
_diffrn_reflns_number 575
_diffrn_reflns_theta_full 25.242
_diffrn_reflns_theta_max 27.485
_diffrn_reflns_theta_min 3.292
_exptl_absorpt_coefficient_mu 8.859
_exptl_absorpt_correction_T_max 0.0429
_exptl_absorpt_correction_T_min 0.0101
_exptl_absorpt_correction_type integration
_exptl_absorpt_process_details '(Coppens, 1970)'
_exptl_crystal_colour colourless
_exptl_crystal_density_diffrn 2.110
_exptl_crystal_density_method 'not measured'
_exptl_crystal_F_000 284.0
_exptl_crystal_size_max 0.6
_exptl_crystal_size_mid 0.465
_exptl_crystal_size_min 0.355
_refine_diff_density_max 1.375
_refine_diff_density_min -1.099
_refine_ls_extinction_coef 0.075(13)
_refine_ls_extinction_expression Fc^*^=kFc[1+0.001xFc^2^\l^3^/sin(2\q)]^-1/4^
_refine_ls_extinction_method 'SHELXL2012 (Sheldrick, 2008)'
_refine_ls_goodness_of_fit_ref 1.159
_refine_ls_hydrogen_treatment refall
_refine_ls_matrix_type full
_refine_ls_number_parameters 41
_refine_ls_number_reflns 667
_refine_ls_number_restraints 6
_refine_ls_restrained_S_all 1.154
_refine_ls_R_factor_all 0.0379
_refine_ls_R_factor_gt 0.0377
_refine_ls_shift/su_max 0.000
_refine_ls_shift/su_mean 0.000
_refine_ls_structure_factor_coef Fsqd
_refine_ls_weighting_details
;
 w=1/[\s^2^(Fo^2^)+(0.1000P)^2^+0.1814P]
 where P=(Fo^2^+2Fc^2^)/3
;
_refine_ls_weighting_scheme calc
_refine_ls_wR_factor_gt 0.1190
_refine_ls_wR_factor_ref 0.1192
_reflns_number_gt 550
_reflns_number_total 557
_reflns_threshold_expression I>2\s(I)
_cod_data_source_file qs3030.cif
_cod_data_source_block MgBr2_6H2O
_cod_database_code 2019274
_shelx_space_group_comment
;
The symmetry employed for this shelxl refinement is uniquely defined
by the following loop, which should always be used as a source of
symmetry information in preference to the above space-group names.
They are only intended as comments.
;
_shelxl_version_number .000002012

loop_
_space_group_symop_operation_xyz
'x, y, z'
'-x, y, -z'
'x+1/2, y+1/2, z'
'-x+1/2, y+1/2, -z'
'-x, -y, -z'
'x, -y, z'
'-x+1/2, -y+1/2, -z'
'x+1/2, -y+1/2, z'

loop_
_atom_site_type_symbol
_atom_site_label
_atom_site_fract_x
_atom_site_fract_y
_atom_site_fract_z
_atom_site_U_iso_or_equiv
_atom_site_adp_type
_atom_site_calc_flag
_atom_site_occupancy
Br Br1 0.18235(3) 0.0000 0.38865(4) 0.0162(3) Uani d 1
Mg Mg1 1.0000 0.5000 1.0000 0.0136(4) Uani d 1
O O1 0.8063(3) 0.5000 0.8951(5) 0.0280(7) Uani d 1
O O2 1.0432(3) 0.2975(4) 0.7832(4) 0.0327(7) Uani d 1
H H1A 0.771(10) 0.5000 0.769(7) 0.09(4) Uiso d 1
H H2A 0.990(4) 0.214(5) 0.744(8) 0.030(11) Uiso d 1
H H2B 1.096(4) 0.306(7) 0.684(6) 0.040(13) Uiso d 1
H H1B 0.751(8) 0.5000 0.992(12) 0.05(2) Uiso d 1

loop_
_atom_site_aniso_label
_atom_site_aniso_U_11
_atom_site_aniso_U_22
_atom_site_aniso_U_33
_atom_site_aniso_U_12
_atom_site_aniso_U_13
_atom_site_aniso_U_23
Br1 0.0118(4) 0.0195(4) 0.0173(4) 0.000 0.00174(19) 0.000
Mg1 0.0097(9) 0.0177(9) 0.0134(8) 0.000 0.0011(6) 0.000
O1 0.0104(14) 0.057(2) 0.0170(14) 0.000 0.0004(10) 0.000
O2 0.0272(13) 0.0331(14) 0.0398(12) -0.0149(10) 0.0189(10) -0.0221(11)

loop_
_atom_type_symbol
_atom_type_description
_atom_type_scat_dispersion_real
_atom_type_scat_dispersion_imag
_atom_type_scat_source
Mg Mg 0.0486 0.0363 'International Tables Vol C Tables 4.2.6.8 and 6.1.1.4'
Br Br -0.2901 2.4595 'International Tables Vol C Tables 4.2.6.8 and 6.1.1.4'
O O 0.0106 0.0060 'International Tables Vol C Tables 4.2.6.8 and 6.1.1.4'
H H 0.0000 0.0000 'International Tables Vol C Tables 4.2.6.8 and 6.1.1.4'

loop_
_geom_angle_atom_site_label_1
_geom_angle_atom_site_label_2
_geom_angle_atom_site_label_3
_geom_angle_site_symmetry_1
_geom_angle_site_symmetry_3
_geom_angle
O1 Mg1 O1 . 5_767 180.0
O1 Mg1 O2 . 5_767 88.24(10)
O1 Mg1 O2 5_767 5_767 91.76(10)
O1 Mg1 O2 . 6_565 91.76(10)
O1 Mg1 O2 5_767 6_565 88.24(10)
O2 Mg1 O2 5_767 6_565 88.62(16)
O1 Mg1 O2 . 2_757 88.24(10)
O1 Mg1 O2 5_767 2_757 91.76(10)
O2 Mg1 O2 5_767 2_757 91.38(16)
O2 Mg1 O2 6_565 2_757 180.0
O1 Mg1 O2 . . 91.76(10)
O1 Mg1 O2 5_767 . 88.24(10)
O2 Mg1 O2 5_767 . 180.0
O2 Mg1 O2 6_565 . 91.38(16)
O2 Mg1 O2 2_757 . 88.62(16)

loop_
_geom_bond_atom_site_label_1
_geom_bond_atom_site_label_2
_geom_bond_site_symmetry_2
_geom_bond_distance
Mg1 O1 . 2.050(3)
Mg1 O1 5_767 2.050(3)
Mg1 O2 5_767 2.055(2)
Mg1 O2 6_565 2.055(2)
Mg1 O2 2_757 2.055(2)
Mg1 O2 . 2.055(2)

loop_
_geom_hbond_atom_site_label_D
_geom_hbond_atom_site_label_H
_geom_hbond_atom_site_label_A
_geom_hbond_site_symmetry_A
_geom_hbond_distance_DH
_geom_hbond_distance_HA
_geom_hbond_distance_DA
_geom_hbond_angle_DHA
O1 H1A Br1 3 0.839(10) 2.481(13) 3.318(3) 176(11)
O2 H2A Br1 5_656 0.844(10) 2.456(12) 3.295(2) 173(5)
O2 H2B Br1 1_655 0.841(10) 3.04(4) 3.609(2) 127(4)
O2 H2B Br1 7_656 0.841(10) 2.73(3) 3.387(2) 137(4)
O1 H1B Br1 3_556 0.842(10) 2.59(5) 3.369(3) 154(9)
